data_4307816
loop_
_publ_author_name
'J\'ozsef Kaizer'
'Zolt\'an Zsigmond'
'Ildik\'o Ganszky'
'G\'abor Speier'
'Michel Giorgi'
'Marius R\'eglier'

_publ_section_title
;
New Functional Model Complexes of Intradiol-Cleaving Catechol
Dioxygenases: Properties and Reactivity of CuII(L)(O2Ncat)
;
_journal_name_full 'Inorganic Chemistry'
_journal_page_first 4660
_journal_page_last 4666
_journal_paper_doi 10.1021/ic062309a
_journal_volume 46
_journal_year 2007
_chemical_formula_sum 'C36 H36 Cu N3 O4.5'
_chemical_formula_weight 646.2
_chemical_name_systematic
; 
 ? 
;
_space_group_IT_number 15
_symmetry_cell_setting monoclinic
_symmetry_space_group_name_Hall '-C 2yc'
_symmetry_space_group_name_H-M 'C 1 2/c 1'
_atom_sites_solution_hydrogens geom
_atom_sites_solution_primary direct
_atom_sites_solution_secondary difmap
_audit_creation_method SHELXL-97
_cell_angle_alpha 90.00
_cell_angle_beta 114.890(10)
_cell_angle_gamma 90.00
_cell_formula_units_Z 8
_cell_length_a 35.118(4)
_cell_length_b 10.999(2)
_cell_length_c 18.437(3)
_cell_measurement_reflns_used 17251
_cell_measurement_temperature 293(2)
_cell_measurement_theta_max 28.11
_cell_measurement_theta_min 1.22
_cell_volume 6460.1(18)
_computing_cell_refinement 'Denzo and Scalepack (Otwinowski & Minor, 1997)'
_computing_data_collection 'KappaCCD (Bruker-Nonius, 1998)'
_computing_data_reduction 'Denzo and Scalepack (Otwinowski & Minor, 1997)'
_computing_structure_refinement 'SHELXL-97 (Sheldrick, 1997)'
_computing_structure_solution 'SIR92 (Altomare et al., 1994)'
_diffrn_ambient_temperature 293(2)
_diffrn_measured_fraction_theta_full 0.884
_diffrn_measured_fraction_theta_max 0.884
_diffrn_measurement_device_type KappaCCD
_diffrn_measurement_method 'Phi + omega scans'
_diffrn_radiation_monochromator graphite
_diffrn_radiation_source 'fine-focus sealed tube'
_diffrn_radiation_type MoK\a
_diffrn_radiation_wavelength 0.71073
_diffrn_reflns_av_R_equivalents 0.089
_diffrn_reflns_av_sigmaI/netI 0.0840
_diffrn_reflns_limit_h_max 46
_diffrn_reflns_limit_h_min 0
_diffrn_reflns_limit_k_max 14
_diffrn_reflns_limit_k_min 0
_diffrn_reflns_limit_l_max 19
_diffrn_reflns_limit_l_min -21
_diffrn_reflns_number 17251
_diffrn_reflns_theta_full 28.11
_diffrn_reflns_theta_max 28.11
_diffrn_reflns_theta_min 1.28
_exptl_absorpt_coefficient_mu 0.721
_exptl_absorpt_correction_type multi-scan
_exptl_absorpt_process_details
;
Denzo and Scalepack (Otwinowski & Minor, 1997)
;
_exptl_crystal_colour brown
_exptl_crystal_density_diffrn 1.328
_exptl_crystal_density_method 'not measured'
_exptl_crystal_description needle
_exptl_crystal_F_000 2700
_exptl_crystal_size_max .8
_exptl_crystal_size_mid .12
_exptl_crystal_size_min .03
_refine_diff_density_max 0.928
_refine_diff_density_min -0.516
_refine_diff_density_rms 0.076
_refine_ls_extinction_coef 0.0024(3)
_refine_ls_extinction_expression Fc^*^=kFc[1+0.001xFc^2^\l^3^/sin(2\q)]^-1/4^
_refine_ls_extinction_method SHELXL
_refine_ls_goodness_of_fit_ref 1.036
_refine_ls_hydrogen_treatment mixed
_refine_ls_matrix_type full
_refine_ls_number_parameters 403
_refine_ls_number_reflns 6983
_refine_ls_number_restraints 0
_refine_ls_restrained_S_all 1.036
_refine_ls_R_factor_all 0.1921
_refine_ls_R_factor_gt 0.1022
_refine_ls_shift/su_max 0.001
_refine_ls_shift/su_mean 0.000
_refine_ls_structure_factor_coef Fsqd
_refine_ls_weighting_details 'calc w=1/[\s^2^(Fo^2^)+(0.0740P)^2^+40.2762P] where P=(Fo^2^+2Fc^2^)/3'
_refine_ls_weighting_scheme calc
_refine_ls_wR_factor_gt 0.2096
_refine_ls_wR_factor_ref 0.2590
_reflns_number_gt 3425
_reflns_number_total 6983
_reflns_threshold_expression >2sigma(I)
_cod_data_source_file ic062309a-file004.cif
_cod_data_source_block shelxl
_cod_depositor_comments
;
The following automatic conversions were performed:
'_symmetry_cell_setting' value 'Monoclinic' changed to 'monoclinic'
according to '/home/saulius/struct/CIF-dictionaries/cif_core.dic'
dictionary named 'cif_core.dic' version 2.4.1 from 2010-06-29.

Automatic conversion script
Id: cif_fix_enum 1527 2010-12-29 10:47:43Z saulius 
;
_cod_original_cell_volume 6460.1(17)
_cod_original_sg_symbol_H-M 'C 2/c'
_cod_original_formula_sum 'C36 H36 Cu1 N3 O4.5'
_cod_database_code 4307816

loop_
_symmetry_equiv_pos_as_xyz
'x, y, z'
'-x, y, -z+1/2'
'x+1/2, y+1/2, z'
'-x+1/2, y+1/2, -z+1/2'
'-x, -y, -z'
'x, -y, z-1/2'
'-x+1/2, -y+1/2, -z'
'x+1/2, -y+1/2, z-1/2'

loop_
_atom_site_label
_atom_site_type_symbol
_atom_site_fract_x
_atom_site_fract_y
_atom_site_fract_z
_atom_site_U_iso_or_equiv
_atom_site_adp_type
_atom_site_occupancy
_atom_site_symmetry_multiplicity
_atom_site_calc_flag
_atom_site_refinement_flags
_atom_site_disorder_assembly
_atom_site_disorder_group
Cu1 Cu 0.12523(3) 0.49430(7) 0.27544(5) 0.0634(3) Uani 1 1 d . . .
O1 O 0.15803(15) 0.3736(4) 0.3475(3) 0.0759(13) Uani 1 1 d . . .
O2 O 0.07807(16) 0.4294(5) 0.2903(3) 0.0829(15) Uani 1 1 d . . .
O3 O 0.1743(4) 0.0945(8) 0.5689(5) 0.163(4) Uani 1 1 d . . .
O4 O 0.1087(3) 0.0403(7) 0.5506(5) 0.164(4) Uani 1 1 d . . .
O5 O 0.0000 0.5169(12) 0.2500 0.176(5) Uani 1 2 d S . .
N1 N 0.17524(16) 0.5792(5) 0.2689(3) 0.0589(13) Uani 1 1 d . . .
N2 N 0.08947(16) 0.6207(5) 0.1967(3) 0.0623(14) Uani 1 1 d . . .
N3 N 0.1347(5) 0.1000(10) 0.5299(7) 0.142(4) Uani 1 1 d . . .
C1 C 0.1597(2) 0.6969(6) 0.2277(4) 0.0655(17) Uani 1 1 d . . .
H1A H 0.1600 0.7561 0.2661 0.079 Uiso 1 1 d R . .
H1B H 0.1783 0.7225 0.2045 0.079 Uiso 1 1 d R . .
C2 C 0.1163(2) 0.6835(6) 0.1645(4) 0.0644(17) Uani 1 1 d . . .
H2A H 0.1166 0.6363 0.1210 0.077 Uiso 1 1 d R . .
H2B H 0.1045 0.7622 0.1453 0.077 Uiso 1 1 d R . .
C3 C 0.2114(2) 0.5991(7) 0.3502(4) 0.0713(19) Uani 1 1 d . . .
H3A H 0.2212 0.5216 0.3749 0.086 Uiso 1 1 d R . .
H3B H 0.2337 0.6405 0.3433 0.086 Uiso 1 1 d R . .
C4 C 0.1999(2) 0.6727(7) 0.4067(4) 0.0648(17) Uani 1 1 d . . .
C5 C 0.1845(2) 0.6145(7) 0.4561(4) 0.077(2) Uani 1 1 d . . .
H5 H 0.1808 0.5280 0.4514 0.093 Uiso 1 1 d R . .
C6 C 0.1747(3) 0.6812(9) 0.5098(5) 0.088(2) Uani 1 1 d . . .
H6 H 0.1644 0.6407 0.5441 0.105 Uiso 1 1 d R . .
C7 C 0.1791(3) 0.8058(10) 0.5130(5) 0.095(3) Uani 1 1 d . . .
H7 H 0.1721 0.8510 0.5502 0.114 Uiso 1 1 d R . .
C8 C 0.1955(2) 0.8649(8) 0.4658(5) 0.083(2) Uani 1 1 d . . .
H8 H 0.1973 0.9520 0.4682 0.100 Uiso 1 1 d R . .
C9 C 0.2058(2) 0.7984(7) 0.4130(4) 0.0721(19) Uani 1 1 d . . .
H9 H 0.2185 0.8379 0.3823 0.087 Uiso 1 1 d R . .
C10 C 0.1888(2) 0.4916(6) 0.2200(4) 0.0695(18) Uani 1 1 d . . .
H10A H 0.1966 0.4158 0.2483 0.083 Uiso 1 1 d R . .
H10B H 0.1659 0.4785 0.1688 0.083 Uiso 1 1 d R . .
C11 C 0.2263(2) 0.5331(7) 0.2065(4) 0.0694(19) Uani 1 1 d . . .
C12 C 0.2660(2) 0.5012(7) 0.2590(5) 0.079(2) Uani 1 1 d . . .
H12 H 0.2693 0.4479 0.3024 0.095 Uiso 1 1 d R . .
C13 C 0.3017(3) 0.5434(9) 0.2513(6) 0.096(3) Uani 1 1 d . . .
H13 H 0.3298 0.5232 0.2882 0.116 Uiso 1 1 d R . .
C14 C 0.2961(4) 0.6188(9) 0.1886(8) 0.115(3) Uani 1 1 d . . .
H14 H 0.3199 0.6511 0.1824 0.138 Uiso 1 1 d R . .
C15 C 0.2559(4) 0.6486(9) 0.1316(7) 0.119(3) Uani 1 1 d . . .
H15 H 0.2526 0.7009 0.0877 0.142 Uiso 1 1 d R . .
C16 C 0.2212(3) 0.6069(8) 0.1420(5) 0.091(2) Uani 1 1 d . . .
H16 H 0.1932 0.6230 0.1029 0.110 Uiso 1 1 d R . .
C17 C 0.0788(2) 0.7018(6) 0.2521(4) 0.0736(19) Uani 1 1 d . . .
H17A H 0.0571 0.6630 0.2624 0.088 Uiso 1 1 d R . .
H17B H 0.1032 0.7128 0.3016 0.088 Uiso 1 1 d R . .
C18 C 0.0619(2) 0.8277(6) 0.2234(5) 0.0727(19) Uani 1 1 d . . .
C19 C 0.0868(3) 0.9278(8) 0.2534(6) 0.095(3) Uani 1 1 d . . .
H19 H 0.1156 0.9168 0.2903 0.114 Uiso 1 1 d R . .
C20 C 0.0712(3) 1.0435(9) 0.2301(7) 0.114(3) Uani 1 1 d . . .
H20 H 0.0895 1.1121 0.2506 0.137 Uiso 1 1 d R . .
C21 C 0.0311(3) 1.0593(9) 0.1784(8) 0.130(4) Uani 1 1 d . . .
H21 H 0.0200 1.1398 0.1628 0.156 Uiso 1 1 d R . .
C22 C 0.0055(3) 0.9607(9) 0.1491(8) 0.144(5) Uani 1 1 d . . .
H22 H -0.0235 0.9707 0.1130 0.173 Uiso 1 1 d R . .
C23 C 0.0206(3) 0.8450(8) 0.1707(6) 0.112(3) Uani 1 1 d . . .
H23 H 0.0025 0.7762 0.1494 0.134 Uiso 1 1 d R . .
C24 C 0.0504(2) 0.5732(7) 0.1306(4) 0.0728(19) Uani 1 1 d . . .
H24A H 0.0321 0.5419 0.1529 0.087 Uiso 1 1 d R . .
H24B H 0.0365 0.6375 0.0937 0.087 Uiso 1 1 d R . .
C25 C 0.0589(2) 0.4732(7) 0.0837(4) 0.0698(19) Uani 1 1 d . . .
C26 C 0.0578(2) 0.4972(8) 0.0072(4) 0.084(2) Uani 1 1 d . . .
H26 H 0.0524 0.5797 -0.0113 0.101 Uiso 1 1 d R . .
C27 C 0.0654(3) 0.4072(10) -0.0353(5) 0.098(3) Uani 1 1 d . . .
H27 H 0.0639 0.4236 -0.0876 0.117 Uiso 1 1 d R . .
C28 C 0.0735(3) 0.2920(10) -0.0075(6) 0.101(3) Uani 1 1 d . . .
H28 H 0.0803 0.2298 -0.0367 0.122 Uiso 1 1 d R . .
C29 C 0.0739(3) 0.2648(9) 0.0670(6) 0.110(3) Uani 1 1 d . . .
H29 H 0.0790 0.1827 0.0863 0.131 Uiso 1 1 d R . .
C30 C 0.0664(3) 0.3559(8) 0.1115(5) 0.089(2) Uani 1 1 d . . .
H30 H 0.0665 0.3386 0.1626 0.107 Uiso 1 1 d R . .
C31 C 0.1343(3) 0.3172(6) 0.3787(4) 0.077(2) Uani 1 1 d . . .
C32 C 0.1507(3) 0.2345(7) 0.4418(5) 0.095(3) Uani 1 1 d . . .
H32 H 0.1804 0.2191 0.4645 0.114 Uiso 1 1 d R . .
C33 C 0.1213(5) 0.1800(7) 0.4665(5) 0.099(3) Uani 1 1 d . . .
C34 C 0.0799(5) 0.2015(9) 0.4323(7) 0.114(3) Uani 1 1 d . . .
H34 H 0.0600 0.1610 0.4471 0.137 Uiso 1 1 d R . .
C35 C 0.0644(3) 0.2859(8) 0.3729(6) 0.103(3) Uani 1 1 d . . .
H35 H 0.0348 0.3032 0.3496 0.124 Uiso 1 1 d R . .
C36 C 0.0912(3) 0.3455(7) 0.3456(5) 0.075(2) Uani 1 1 d . . .

loop_
_atom_site_aniso_label
_atom_site_aniso_U_11
_atom_site_aniso_U_22
_atom_site_aniso_U_33
_atom_site_aniso_U_23
_atom_site_aniso_U_13
_atom_site_aniso_U_12
Cu1 0.0718(5) 0.0576(5) 0.0681(6) 0.0049(4) 0.0363(4) 0.0006(4)
O1 0.089(3) 0.065(3) 0.081(3) 0.009(3) 0.044(3) -0.001(3)
O2 0.087(4) 0.080(4) 0.093(4) 0.018(3) 0.048(3) -0.003(3)
O3 0.249(11) 0.107(6) 0.109(6) 0.018(5) 0.052(7) 0.000(7)
O4 0.273(11) 0.111(6) 0.169(7) 0.036(5) 0.152(8) -0.017(6)
O5 0.151(10) 0.187(12) 0.224(13) 0.000 0.112(10) 0.000
N1 0.067(3) 0.055(3) 0.057(3) -0.001(3) 0.029(3) 0.003(3)
N2 0.063(3) 0.068(3) 0.060(3) -0.007(3) 0.030(3) -0.006(3)
N3 0.198(12) 0.093(7) 0.122(9) -0.023(7) 0.055(9) 0.009(8)
C1 0.079(5) 0.056(4) 0.066(4) 0.003(3) 0.034(4) 0.002(3)
C2 0.068(4) 0.061(4) 0.065(4) 0.008(3) 0.030(4) 0.005(3)
C3 0.070(4) 0.078(5) 0.065(4) 0.000(4) 0.027(4) 0.003(4)
C4 0.059(4) 0.074(5) 0.062(4) 0.000(4) 0.026(3) -0.002(3)
C5 0.084(5) 0.076(5) 0.070(5) -0.004(4) 0.031(4) -0.003(4)
C6 0.095(6) 0.101(7) 0.081(5) 0.000(5) 0.050(5) 0.002(5)
C7 0.087(6) 0.121(8) 0.083(6) -0.020(6) 0.042(5) 0.007(6)
C8 0.083(5) 0.073(5) 0.089(5) -0.014(4) 0.031(5) 0.003(4)
C9 0.073(5) 0.075(5) 0.066(4) -0.005(4) 0.027(4) -0.006(4)
C10 0.085(5) 0.057(4) 0.071(4) -0.007(4) 0.037(4) -0.003(4)
C11 0.078(5) 0.073(5) 0.074(5) -0.005(4) 0.048(4) -0.001(4)
C12 0.084(5) 0.085(5) 0.084(5) -0.010(4) 0.049(4) 0.002(5)
C13 0.091(6) 0.100(7) 0.107(7) -0.019(6) 0.050(5) -0.007(5)
C14 0.115(8) 0.102(8) 0.168(10) -0.001(7) 0.100(8) -0.012(6)
C15 0.129(9) 0.113(8) 0.150(9) 0.028(7) 0.094(8) 0.006(7)
C16 0.092(6) 0.096(6) 0.103(6) 0.012(5) 0.057(5) 0.006(5)
C17 0.081(5) 0.067(5) 0.078(5) -0.002(4) 0.038(4) 0.002(4)
C18 0.077(5) 0.056(4) 0.091(5) -0.007(4) 0.041(4) 0.001(4)
C19 0.076(5) 0.072(6) 0.126(7) -0.017(5) 0.032(5) 0.004(4)
C20 0.094(7) 0.069(6) 0.178(10) -0.021(6) 0.055(7) -0.004(5)
C21 0.102(8) 0.069(6) 0.203(12) 0.001(7) 0.048(8) 0.020(6)
C22 0.091(7) 0.076(7) 0.217(13) -0.001(8) 0.019(8) 0.022(6)
C23 0.066(5) 0.069(6) 0.171(9) -0.011(6) 0.021(6) 0.001(4)
C24 0.070(5) 0.075(5) 0.078(5) 0.005(4) 0.036(4) 0.002(4)
C25 0.058(4) 0.069(5) 0.077(5) -0.007(4) 0.023(4) -0.004(3)
C26 0.084(5) 0.096(6) 0.068(5) 0.002(5) 0.028(4) 0.005(5)
C27 0.106(7) 0.112(8) 0.079(6) -0.010(6) 0.043(5) -0.011(6)
C28 0.100(7) 0.112(8) 0.101(7) -0.037(6) 0.051(6) -0.010(6)
C29 0.120(8) 0.081(6) 0.121(8) -0.015(6) 0.044(6) 0.006(5)
C30 0.117(7) 0.069(5) 0.089(6) -0.007(5) 0.050(5) -0.009(5)
C31 0.118(7) 0.055(4) 0.065(4) -0.001(4) 0.047(5) -0.008(4)
C32 0.157(8) 0.058(5) 0.069(5) -0.006(4) 0.048(5) -0.008(5)
C33 0.204(11) 0.046(4) 0.062(5) 0.013(4) 0.071(7) -0.006(6)
C34 0.189(12) 0.074(6) 0.113(8) -0.008(6) 0.097(9) -0.012(8)
C35 0.148(8) 0.074(6) 0.127(7) 0.007(6) 0.097(7) -0.016(6)
C36 0.098(6) 0.064(5) 0.079(5) -0.007(4) 0.053(5) -0.009(4)

loop_
_atom_type_symbol
_atom_type_description
_atom_type_scat_dispersion_real
_atom_type_scat_dispersion_imag
_atom_type_scat_source
C C 0.0033 0.0016 'International Tables Vol C Tables 4.2.6.8 and 6.1.1.4'
H H 0.0000 0.0000 'International Tables Vol C Tables 4.2.6.8 and 6.1.1.4'
Cu Cu 0.3201 1.2651 'International Tables Vol C Tables 4.2.6.8 and 6.1.1.4'
O O 0.0106 0.0060 'International Tables Vol C Tables 4.2.6.8 and 6.1.1.4'
N N 0.0061 0.0033 'International Tables Vol C Tables 4.2.6.8 and 6.1.1.4'

loop_
_geom_angle_atom_site_label_1
_geom_angle_atom_site_label_2
_geom_angle_atom_site_label_3
_geom_angle
_geom_angle_site_symmetry_1
_geom_angle_site_symmetry_3
_geom_angle_publ_flag
O1 Cu1 O2 86.9(2) . . ?
O1 Cu1 N2 178.8(2) . . ?
O2 Cu1 N2 92.6(2) . . ?
O1 Cu1 N1 94.5(2) . . ?
O2 Cu1 N1 173.1(2) . . ?
N2 Cu1 N1 86.2(2) . . ?
C31 O1 Cu1 108.7(5) . . ?
C36 O2 Cu1 109.3(5) . . ?
C1 N1 C3 110.7(5) . . ?
C1 N1 C10 112.7(5) . . ?
C3 N1 C10 109.6(5) . . ?
C1 N1 Cu1 106.9(4) . . ?
C3 N1 Cu1 113.1(4) . . ?
C10 N1 Cu1 103.7(4) . . ?
C2 N2 C24 110.9(5) . . ?
C2 N2 C17 112.0(5) . . ?
C24 N2 C17 110.7(5) . . ?
C2 N2 Cu1 107.6(4) . . ?
C24 N2 Cu1 115.1(4) . . ?
C17 N2 Cu1 100.1(4) . . ?
O3 N3 O4 123.0(13) . . ?
O3 N3 C33 114.2(13) . . ?
O4 N3 C33 122.6(13) . . ?
N1 C1 C2 110.4(5) . . ?
N1 C1 H1A 109.1 . . ?
C2 C1 H1A 109.4 . . ?
N1 C1 H1B 108.2 . . ?
C2 C1 H1B 110.2 . . ?
H1A C1 H1B 109.5 . . ?
N2 C2 C1 110.4(5) . . ?
N2 C2 H2A 108.5 . . ?
C1 C2 H2A 109.8 . . ?
N2 C2 H2B 108.8 . . ?
C1 C2 H2B 109.9 . . ?
H2A C2 H2B 109.5 . . ?
C4 C3 N1 113.9(5) . . ?
C4 C3 H3A 107.3 . . ?
N1 C3 H3A 108.9 . . ?
C4 C3 H3B 107.9 . . ?
N1 C3 H3B 109.2 . . ?
H3A C3 H3B 109.5 . . ?
C5 C4 C9 119.0(7) . . ?
C5 C4 C3 119.7(7) . . ?
C9 C4 C3 121.2(6) . . ?
C6 C5 C4 120.3(8) . . ?
C6 C5 H5 121.6 . . ?
C4 C5 H5 118.1 . . ?
C7 C6 C5 119.9(8) . . ?
C7 C6 H6 120.0 . . ?
C5 C6 H6 120.1 . . ?
C6 C7 C8 120.5(8) . . ?
C6 C7 H7 119.1 . . ?
C8 C7 H7 120.3 . . ?
C9 C8 C7 119.6(8) . . ?
C9 C8 H8 121.7 . . ?
C7 C8 H8 118.5 . . ?
C8 C9 C4 120.5(7) . . ?
C8 C9 H9 120.1 . . ?
C4 C9 H9 119.3 . . ?
C11 C10 N1 114.7(5) . . ?
C11 C10 H10A 106.4 . . ?
N1 C10 H10A 108.4 . . ?
C11 C10 H10B 108.3 . . ?
N1 C10 H10B 109.5 . . ?
H10A C10 H10B 109.5 . . ?
C12 C11 C16 118.6(7) . . ?
C12 C11 C10 120.5(7) . . ?
C16 C11 C10 120.9(7) . . ?
C11 C12 C13 122.3(8) . . ?
C11 C12 H12 118.3 . . ?
C13 C12 H12 119.4 . . ?
C14 C13 C12 118.0(9) . . ?
C14 C13 H13 118.6 . . ?
C12 C13 H13 123.4 . . ?
C13 C14 C15 121.3(9) . . ?
C13 C14 H14 120.1 . . ?
C15 C14 H14 118.6 . . ?
C16 C15 C14 119.0(9) . . ?
C16 C15 H15 120.8 . . ?
C14 C15 H15 120.0 . . ?
C15 C16 C11 120.6(9) . . ?
C15 C16 H16 121.1 . . ?
C11 C16 H16 118.1 . . ?
C18 C17 N2 118.3(6) . . ?
C18 C17 H17A 104.3 . . ?
N2 C17 H17A 108.3 . . ?
C18 C17 H17B 106.2 . . ?
N2 C17 H17B 109.9 . . ?
H17A C17 H17B 109.4 . . ?
C19 C18 C23 118.5(7) . . ?
C19 C18 C17 120.3(7) . . ?
C23 C18 C17 121.1(7) . . ?
C18 C19 C20 120.9(8) . . ?
C18 C19 H19 119.2 . . ?
C20 C19 H19 119.9 . . ?
C21 C20 C19 120.1(9) . . ?
C21 C20 H20 120.5 . . ?
C19 C20 H20 119.4 . . ?
C20 C21 C22 119.8(10) . . ?
C20 C21 H21 120.2 . . ?
C22 C21 H21 119.9 . . ?
C21 C22 C23 120.9(10) . . ?
C21 C22 H22 120.8 . . ?
C23 C22 H22 118.3 . . ?
C22 C23 C18 119.8(9) . . ?
C22 C23 H23 120.2 . . ?
C18 C23 H23 120.0 . . ?
N2 C24 C25 112.9(5) . . ?
N2 C24 H24A 109.0 . . ?
C25 C24 H24A 108.3 . . ?
N2 C24 H24B 109.8 . . ?
C25 C24 H24B 107.3 . . ?
H24A C24 H24B 109.5 . . ?
C30 C25 C26 117.8(7) . . ?
C30 C25 C24 121.7(7) . . ?
C26 C25 C24 120.4(7) . . ?
C27 C26 C25 120.5(8) . . ?
C27 C26 H26 122.9 . . ?
C25 C26 H26 116.5 . . ?
C28 C27 C26 121.7(9) . . ?
C28 C27 H27 118.2 . . ?
C26 C27 H27 120.0 . . ?
C27 C28 C29 119.1(9) . . ?
C27 C28 H28 121.2 . . ?
C29 C28 H28 119.7 . . ?
C30 C29 C28 120.0(9) . . ?
C30 C29 H29 120.8 . . ?
C28 C29 H29 119.2 . . ?
C25 C30 C29 120.7(8) . . ?
C25 C30 H30 118.3 . . ?
C29 C30 H30 120.9 . . ?
O1 C31 C32 123.0(8) . . ?
O1 C31 C36 117.2(7) . . ?
C32 C31 C36 119.8(8) . . ?
C31 C32 C33 116.1(9) . . ?
C31 C32 H32 118.0 . . ?
C33 C32 H32 125.8 . . ?
C34 C33 N3 115.2(12) . . ?
C34 C33 C32 124.4(9) . . ?
N3 C33 C32 120.4(13) . . ?
C33 C34 C35 119.1(10) . . ?
C33 C34 H34 124.1 . . ?
C35 C34 H34 116.8 . . ?
C34 C35 C36 120.2(10) . . ?
C34 C35 H35 119.2 . . ?
C36 C35 H35 120.6 . . ?
O2 C36 C35 122.6(8) . . ?
O2 C36 C31 117.2(6) . . ?
C35 C36 C31 120.2(8) . . ?

loop_
_geom_bond_atom_site_label_1
_geom_bond_atom_site_label_2
_geom_bond_distance
_geom_bond_site_symmetry_2
_geom_bond_publ_flag
Cu1 O1 1.888(5) . ?
Cu1 O2 1.926(5) . ?
Cu1 N2 2.020(5) . ?
Cu1 N1 2.037(5) . ?
O1 C31 1.346(8) . ?
O2 C36 1.307(9) . ?
O3 N3 1.271(12) . ?
O4 N3 1.306(13) . ?
N1 C1 1.484(8) . ?
N1 C3 1.517(8) . ?
N1 C10 1.526(8) . ?
N2 C2 1.479(8) . ?
N2 C24 1.495(8) . ?
N2 C17 1.517(8) . ?
N3 C33 1.378(13) . ?
C1 C2 1.488(9) . ?
C1 H1A 0.9600 . ?
C1 H1B 0.9601 . ?
C2 H2A 0.9600 . ?
C2 H2B 0.9600 . ?
C3 C4 1.502(9) . ?
C3 H3A 0.9600 . ?
C3 H3B 0.9602 . ?
C4 C5 1.395(10) . ?
C4 C9 1.396(9) . ?
C5 C6 1.387(10) . ?
C5 H5 0.9600 . ?
C6 C7 1.379(12) . ?
C6 H6 0.9599 . ?
C7 C8 1.388(11) . ?
C7 H7 0.9600 . ?
C8 C9 1.384(10) . ?
C8 H8 0.9600 . ?
C9 H9 0.9599 . ?
C10 C11 1.508(9) . ?
C10 H10A 0.9601 . ?
C10 H10B 0.9600 . ?
C11 C12 1.368(10) . ?
C11 C16 1.389(10) . ?
C12 C13 1.398(11) . ?
C12 H12 0.9600 . ?
C13 C14 1.368(13) . ?
C13 H13 0.9601 . ?
C14 C15 1.398(13) . ?
C14 H14 0.9598 . ?
C15 C16 1.387(11) . ?
C15 H15 0.9599 . ?
C16 H16 0.9599 . ?
C17 C18 1.512(9) . ?
C17 H17A 0.9600 . ?
C17 H17B 0.9599 . ?
C18 C19 1.370(10) . ?
C18 C23 1.375(10) . ?
C19 C20 1.380(12) . ?
C19 H19 0.9601 . ?
C20 C21 1.340(13) . ?
C20 H20 0.9601 . ?
C21 C22 1.365(13) . ?
C21 H21 0.9600 . ?
C22 C23 1.372(12) . ?
C22 H22 0.9600 . ?
C23 H23 0.9599 . ?
C24 C25 1.504(10) . ?
C24 H24A 0.9602 . ?
C24 H24B 0.9600 . ?
C25 C30 1.373(10) . ?
C25 C26 1.420(10) . ?
C26 C27 1.358(11) . ?
C26 H26 0.9599 . ?
C27 C28 1.351(12) . ?
C27 H27 0.9598 . ?
C28 C29 1.400(12) . ?
C28 H28 0.9601 . ?
C29 C30 1.388(11) . ?
C29 H29 0.9600 . ?
C30 H30 0.9599 . ?
C31 C32 1.395(10) . ?
C31 C36 1.408(11) . ?
C32 C33 1.424(13) . ?
C32 H32 0.9599 . ?
C33 C34 1.341(14) . ?
C34 C35 1.362(13) . ?
C34 H34 0.9603 . ?
C35 C36 1.406(10) . ?
C35 H35 0.9601 . ?
